data_1557435
loop_
_publ_author_name
'Williams, Alexander F.'
'White, Andrew J. P.'
'Spivey, Alan C.'
'Cordier, Christopher J.'

_publ_section_title
;
 meta-Selective C--H functionalisation of aryl boronic acids directed by a
 MIDA-derived boronate ester
;
_journal_issue 12
_journal_name_full 'Chemical Science'
_journal_page_first 3301
_journal_page_last 3306
_journal_paper_doi 10.1039/D0SC00230E
_journal_volume 11
_journal_year 2020
_chemical_formula_moiety 'C20 H19 B N2 O5'
_chemical_formula_sum 'C20 H19 B N2 O5'
_chemical_formula_weight 378.18
_space_group_crystal_system monoclinic
_space_group_IT_number 14
_space_group_name_Hall '-P 2ybc'
_space_group_name_H-M_alt 'P 1 21/c 1'
_atom_sites_solution_hydrogens geom
_audit_creation_method SHELXL-2017/1
_audit_update_record
;
2019-10-24 deposited with the CCDC.	2020-03-03 downloaded from the CCDC.
;
_cell_angle_alpha 90
_cell_angle_beta 99.222(5)
_cell_angle_gamma 90
_cell_formula_units_Z 4
_cell_length_a 9.8085(5)
_cell_length_b 8.9262(4)
_cell_length_c 21.7277(9)
_cell_measurement_reflns_used 1537
_cell_measurement_temperature 173(2)
_cell_measurement_theta_max 28.0550
_cell_measurement_theta_min 3.1100
_cell_volume 1877.73(15)
_computing_cell_refinement 'CrysAlisPro, Rigaku OD'
_computing_data_collection 'CrysAlisPro, Rigaku OD'
_computing_data_reduction 'CrysAlisPro, Rigaku OD'
_computing_molecular_graphics 'Bruker SHELXTL'
_computing_publication_material 'CIFTAB-2014 (Sheldrick, 2017)'
_computing_structure_refinement 'SHELXL-2017/1 (Sheldrick, 2017)'
_computing_structure_solution 'SHELXS-2014 (Sheldrick, 2017)'
_diffrn_ambient_temperature 173(2)
_diffrn_detector_area_resol_mean 16.0382
_diffrn_measured_fraction_theta_full 0.986
_diffrn_measured_fraction_theta_max 0.805
_diffrn_measurement_device_type 'Agilent Xcalibur 3 E'
_diffrn_measurement_method 'omega scans'
_diffrn_radiation_type MoK\a
_diffrn_radiation_wavelength 0.71073
_diffrn_reflns_av_R_equivalents 0.0233
_diffrn_reflns_av_unetI/netI 0.0457
_diffrn_reflns_Laue_measured_fraction_full 0.986
_diffrn_reflns_Laue_measured_fraction_max 0.805
_diffrn_reflns_limit_h_max 13
_diffrn_reflns_limit_h_min -13
_diffrn_reflns_limit_k_max 11
_diffrn_reflns_limit_k_min -7
_diffrn_reflns_limit_l_max 28
_diffrn_reflns_limit_l_min -18
_diffrn_reflns_number 6389
_diffrn_reflns_point_group_measured_fraction_full 0.986
_diffrn_reflns_point_group_measured_fraction_max 0.805
_diffrn_reflns_theta_full 25.242
_diffrn_reflns_theta_max 28.211
_diffrn_reflns_theta_min 2.471
_diffrn_source 'Enhance (Mo) X-ray Source'
_exptl_absorpt_coefficient_mu 0.096
_exptl_absorpt_correction_T_max 0.990
_exptl_absorpt_correction_T_min 0.954
_exptl_absorpt_correction_type analytical
_exptl_absorpt_process_details
; 
CrysAlisPro 1.171.38.46 (Rigaku Oxford Diffraction, 2015) 
Analytical numeric absorption correction using a multifaceted crystal 
model based on expressions derived by R.C. Clark & J.S. Reid. 
(Clark, R. C. & Reid, J. S. (1995). Acta Cryst. A51, 887-897) 
Empirical absorption correction using spherical harmonics, 
implemented in SCALE3 ABSPACK scaling algorithm. 
;
_exptl_crystal_colour Colourless
_exptl_crystal_density_diffrn 1.338
_exptl_crystal_description 'blocky needles'
_exptl_crystal_F_000 792
_exptl_crystal_size_max 0.756
_exptl_crystal_size_mid 0.225
_exptl_crystal_size_min 0.125
_refine_diff_density_max 0.239
_refine_diff_density_min -0.203
_refine_diff_density_rms 0.041
_refine_ls_extinction_coef 0.0068(9)
_refine_ls_extinction_expression Fc^*^=kFc[1+0.001xFc^2^\l^3^/sin(2\q)]^-1/4^
_refine_ls_extinction_method 'SHELXL-2017/1 (Sheldrick 2017)'
_refine_ls_goodness_of_fit_ref 1.044
_refine_ls_hydrogen_treatment constr
_refine_ls_matrix_type full
_refine_ls_number_parameters 254
_refine_ls_number_reflns 3720
_refine_ls_number_restraints 0
_refine_ls_restrained_S_all 1.044
_refine_ls_R_factor_all 0.0648
_refine_ls_R_factor_gt 0.0439
_refine_ls_shift/su_max 0.000
_refine_ls_shift/su_mean 0.000
_refine_ls_structure_factor_coef Fsqd
_refine_ls_weighting_details 'w=1/[\s^2^(Fo^2^)+(0.0386P)^2^+0.2745P] where P=(Fo^2^+2Fc^2^)/3'
_refine_ls_weighting_scheme calc
_refine_ls_wR_factor_gt 0.0895
_refine_ls_wR_factor_ref 0.1012
_reflns_Friedel_coverage 0.000
_reflns_number_gt 2805
_reflns_number_total 3720
_reflns_threshold_expression 'I > 2\s(I)'
_cod_data_source_file d0sc00230e2.cif
_cod_data_source_block 7
_cod_depositor_comments
;Adding full bibliography for 1557435.cif.

 Adding full bibliography for 1557435.cif.
;
_cod_original_cell_volume 1877.72(16)
_cod_original_sg_symbol_H-M 'P 21/c'
_cod_database_code 1557435
_shelx_shelxl_version_number 2017/1
_shelx_space_group_comment
; 
The symmetry employed for this shelxl refinement is uniquely defined 
by the following loop, which should always be used as a source of 
symmetry information in preference to the above space-group names. 
They are only intended as comments. 
;

loop_
_space_group_symop_operation_xyz
'x, y, z'
'-x, y+1/2, -z+1/2'
'-x, -y, -z'
'x, -y-1/2, z-1/2'

loop_
_atom_site_label
_atom_site_type_symbol
_atom_site_fract_x
_atom_site_fract_y
_atom_site_fract_z
_atom_site_U_iso_or_equiv
_atom_site_adp_type
_atom_site_occupancy
_atom_site_site_symmetry_order
_atom_site_calc_flag
_atom_site_refinement_flags_posn
_atom_site_refinement_flags_adp
_atom_site_refinement_flags_occupancy
_atom_site_disorder_assembly
_atom_site_disorder_group
N1 N 0.46653(12) 0.13475(14) 0.35158(5) 0.0205(3) Uani 1 1 d . . . . .
C2 C 0.39866(17) 0.05969(17) 0.40031(7) 0.0258(4) Uani 1 1 d . . . . .
H2A H 0.300760 0.037238 0.383843 0.031 Uiso 1 1 calc R U . . .
H2B H 0.402398 0.124843 0.437418 0.031 Uiso 1 1 calc R U . . .
C3 C 0.47816(17) -0.08289(18) 0.41696(8) 0.0280(4) Uani 1 1 d . . . . .
O3 O 0.47295(13) -0.15733(13) 0.46266(5) 0.0363(3) Uani 1 1 d . . . . .
O4 O 0.55534(12) -0.11741(12) 0.37370(5) 0.0311(3) Uani 1 1 d . . . . .
C5 C 0.36464(16) 0.18790(18) 0.29769(7) 0.0251(4) Uani 1 1 d . . . . .
H5A H 0.402487 0.273229 0.276700 0.030 Uiso 1 1 calc R U . . .
H5B H 0.277892 0.220003 0.311607 0.030 Uiso 1 1 calc R U . . .
C6 C 0.33905(17) 0.0549(2) 0.25422(7) 0.0284(4) Uani 1 1 d . . . . .
O6 O 0.24920(12) 0.04753(15) 0.20963(5) 0.0419(3) Uani 1 1 d . . . . .
O7 O 0.43154(11) -0.05206(12) 0.27100(5) 0.0302(3) Uani 1 1 d . . . . .
B8 B 0.54313(19) -0.0092(2) 0.32260(8) 0.0244(4) Uani 1 1 d . . . . .
C9 C 0.56561(15) 0.25427(17) 0.37892(7) 0.0225(3) Uani 1 1 d . . . . .
H9A H 0.619750 0.287744 0.346713 0.027 Uiso 1 1 calc R U . . .
H9B H 0.631038 0.210541 0.413710 0.027 Uiso 1 1 calc R U . . .
C10 C 0.49655(16) 0.38991(17) 0.40297(7) 0.0254(4) Uani 1 1 d . . . . .
H10A H 0.429431 0.433156 0.368684 0.031 Uiso 1 1 calc R U . . .
H10B H 0.445153 0.358094 0.436408 0.031 Uiso 1 1 calc R U . . .
C11 C 0.60095(16) 0.50772(18) 0.42804(7) 0.0267(4) Uani 1 1 d . . . . .
H11A H 0.652156 0.542301 0.394952 0.032 Uiso 1 1 calc R U . . .
H11B H 0.554461 0.594963 0.443709 0.032 Uiso 1 1 calc R U . . .
O12 O 0.69340(11) 0.43844(12) 0.47788(5) 0.0284(3) Uani 1 1 d . . . . .
C13 C 0.79268(16) 0.52345(18) 0.51190(7) 0.0261(4) Uani 1 1 d . . . . .
C14 C 0.88522(17) 0.4458(2) 0.55630(7) 0.0292(4) Uani 1 1 d . . . . .
C15 C 0.98892(18) 0.5222(2) 0.59484(8) 0.0407(5) Uani 1 1 d . . . . .
H15A H 1.051878 0.468848 0.624778 0.049 Uiso 1 1 calc R U . . .
C16 C 1.0005(2) 0.6755(2) 0.58965(9) 0.0461(5) Uani 1 1 d . . . . .
H16A H 1.070624 0.728259 0.616341 0.055 Uiso 1 1 calc R U . . .
C17 C 0.91005(19) 0.7517(2) 0.54559(9) 0.0423(5) Uani 1 1 d . . . . .
H17A H 0.918792 0.857201 0.542083 0.051 Uiso 1 1 calc R U . . .
C18 C 0.80624(17) 0.67763(19) 0.50616(8) 0.0326(4) Uani 1 1 d . . . . .
H18A H 0.745273 0.731632 0.475641 0.039 Uiso 1 1 calc R U . . .
C19 C 0.87209(18) 0.2857(2) 0.56145(8) 0.0344(4) Uani 1 1 d . . . . .
N20 N 0.86304(17) 0.1592(2) 0.56727(8) 0.0509(5) Uani 1 1 d . . . . .
C21 C 0.68394(16) 0.02367(17) 0.29851(7) 0.0246(4) Uani 1 1 d . . . . .
C22 C 0.68559(18) 0.10686(19) 0.24432(8) 0.0319(4) Uani 1 1 d . . . . .
H22A H 0.600940 0.144106 0.222228 0.038 Uiso 1 1 calc R U . . .
C23 C 0.8069(2) 0.1367(2) 0.22179(9) 0.0441(5) Uani 1 1 d . . . . .
H23A H 0.805197 0.195834 0.185315 0.053 Uiso 1 1 calc R U . . .
C24 C 0.9298(2) 0.0806(3) 0.25232(9) 0.0510(6) Uani 1 1 d . . . . .
H24A H 1.013273 0.099953 0.236808 0.061 Uiso 1 1 calc R U . . .
C25 C 0.93145(19) -0.0033(3) 0.30525(9) 0.0480(5) Uani 1 1 d . . . . .
H25A H 1.016281 -0.042944 0.326133 0.058 Uiso 1 1 calc R U . . .
C26 C 0.81015(17) -0.0308(2) 0.32856(8) 0.0359(4) Uani 1 1 d . . . . .
H26A H 0.813327 -0.087899 0.365670 0.043 Uiso 1 1 calc R U . . .

loop_
_atom_site_aniso_label
_atom_site_aniso_U_11
_atom_site_aniso_U_22
_atom_site_aniso_U_33
_atom_site_aniso_U_23
_atom_site_aniso_U_13
_atom_site_aniso_U_12
N1 0.0234(6) 0.0206(7) 0.0179(6) 0.0012(6) 0.0043(5) 0.0003(6)
C2 0.0301(8) 0.0256(8) 0.0230(8) 0.0038(7) 0.0083(7) 0.0015(8)
C3 0.0329(9) 0.0223(8) 0.0289(9) 0.0000(8) 0.0048(8) -0.0024(8)
O3 0.0489(8) 0.0278(6) 0.0330(7) 0.0096(6) 0.0093(6) 0.0012(6)
O4 0.0385(7) 0.0224(6) 0.0351(6) 0.0034(5) 0.0139(5) 0.0054(5)
C5 0.0249(8) 0.0291(9) 0.0207(8) 0.0034(7) 0.0015(7) 0.0013(7)
C6 0.0253(8) 0.0368(10) 0.0246(8) -0.0022(8) 0.0080(7) -0.0050(8)
O6 0.0311(6) 0.0626(9) 0.0296(6) -0.0104(6) -0.0026(6) -0.0055(6)
O7 0.0287(6) 0.0298(6) 0.0322(6) -0.0091(5) 0.0050(5) -0.0028(6)
B8 0.0301(9) 0.0192(9) 0.0240(9) -0.0041(8) 0.0047(8) 0.0023(8)
C9 0.0245(8) 0.0210(8) 0.0220(8) -0.0020(7) 0.0037(6) -0.0011(7)
C10 0.0280(8) 0.0233(8) 0.0246(8) -0.0016(7) 0.0031(7) 0.0042(7)
C11 0.0352(9) 0.0216(8) 0.0225(8) -0.0002(7) 0.0024(7) 0.0030(8)
O12 0.0326(6) 0.0225(6) 0.0273(6) 0.0014(5) -0.0035(5) -0.0015(5)
C13 0.0270(8) 0.0292(9) 0.0239(8) -0.0068(7) 0.0094(7) -0.0039(8)
C14 0.0276(8) 0.0378(10) 0.0236(8) -0.0020(8) 0.0085(7) -0.0019(8)
C15 0.0299(9) 0.0612(14) 0.0306(9) -0.0048(10) 0.0032(8) -0.0036(10)
C16 0.0342(10) 0.0565(14) 0.0485(12) -0.0236(11) 0.0092(9) -0.0127(10)
C17 0.0380(10) 0.0343(10) 0.0588(12) -0.0193(10) 0.0202(10) -0.0083(9)
C18 0.0303(9) 0.0263(9) 0.0430(10) -0.0064(8) 0.0109(8) -0.0004(8)
C19 0.0287(9) 0.0451(12) 0.0289(9) 0.0078(9) 0.0028(7) 0.0013(9)
N20 0.0480(10) 0.0447(11) 0.0575(11) 0.0182(9) 0.0016(9) 0.0019(9)
C21 0.0282(8) 0.0210(8) 0.0253(8) -0.0066(7) 0.0064(7) 0.0022(7)
C22 0.0337(9) 0.0332(9) 0.0301(9) -0.0032(8) 0.0092(8) 0.0050(8)
C23 0.0459(11) 0.0544(12) 0.0360(10) 0.0032(10) 0.0186(9) 0.0001(10)
C24 0.0329(10) 0.0772(16) 0.0475(12) -0.0079(12) 0.0207(9) -0.0023(11)
C25 0.0283(9) 0.0695(15) 0.0457(11) -0.0052(11) 0.0040(9) 0.0088(10)
C26 0.0333(9) 0.0425(11) 0.0317(9) -0.0024(9) 0.0045(8) 0.0040(9)

loop_
_atom_type_symbol
_atom_type_description
_atom_type_scat_dispersion_real
_atom_type_scat_dispersion_imag
_atom_type_scat_source
C C 0.0033 0.0016 'International Tables Vol C Tables 4.2.6.8 and 6.1.1.4'
H H 0.0000 0.0000 'International Tables Vol C Tables 4.2.6.8 and 6.1.1.4'
B B 0.0013 0.0007 'International Tables Vol C Tables 4.2.6.8 and 6.1.1.4'
N N 0.0061 0.0033 'International Tables Vol C Tables 4.2.6.8 and 6.1.1.4'
O O 0.0106 0.0060 'International Tables Vol C Tables 4.2.6.8 and 6.1.1.4'

loop_
_geom_angle_atom_site_label_1
_geom_angle_atom_site_label_2
_geom_angle_atom_site_label_3
_geom_angle
_geom_angle_site_symmetry_1
_geom_angle_site_symmetry_3
_geom_angle_publ_flag
C5 N1 C2 112.35(12) . . ?
C5 N1 C9 113.28(12) . . ?
C2 N1 C9 111.81(11) . . ?
C5 N1 B8 103.61(11) . . ?
C2 N1 B8 101.62(11) . . ?
C9 N1 B8 113.34(11) . . ?
N1 C2 C3 106.04(13) . . ?
O3 C3 O4 123.93(15) . . ?
O3 C3 C2 125.19(16) . . ?
O4 C3 C2 110.88(13) . . ?
C3 O4 B8 113.31(12) . . ?
N1 C5 C6 105.31(12) . . ?
O6 C6 O7 124.21(16) . . ?
O6 C6 C5 124.95(16) . . ?
O7 C6 C5 110.82(13) . . ?
C6 O7 B8 114.22(12) . . ?
O4 B8 O7 111.31(13) . . ?
O4 B8 C21 113.85(13) . . ?
O7 B8 C21 112.02(13) . . ?
O4 B8 N1 102.13(12) . . ?
O7 B8 N1 99.32(12) . . ?
C21 B8 N1 117.01(13) . . ?
N1 C9 C10 113.98(12) . . ?
C11 C10 C9 111.44(13) . . ?
O12 C11 C10 106.40(12) . . ?
C13 O12 C11 118.78(12) . . ?
O12 C13 C18 125.14(15) . . ?
O12 C13 C14 115.40(14) . . ?
C18 C13 C14 119.46(15) . . ?
C15 C14 C13 120.32(16) . . ?
C15 C14 C19 120.40(16) . . ?
C13 C14 C19 119.28(14) . . ?
C16 C15 C14 120.00(17) . . ?
C17 C16 C15 119.62(17) . . ?
C16 C17 C18 121.44(18) . . ?
C17 C18 C13 119.15(17) . . ?
N20 C19 C14 178.1(2) . . ?
C26 C21 C22 116.91(16) . . ?
C26 C21 B8 122.58(15) . . ?
C22 C21 B8 120.49(14) . . ?
C23 C22 C21 121.91(17) . . ?
C24 C23 C22 119.79(18) . . ?
C25 C24 C23 119.73(18) . . ?
C24 C25 C26 120.50(18) . . ?
C25 C26 C21 121.14(17) . . ?

loop_
_geom_bond_atom_site_label_1
_geom_bond_atom_site_label_2
_geom_bond_distance
_geom_bond_site_symmetry_2
_geom_bond_publ_flag
N1 C5 1.4899(18) . ?
N1 C2 1.4964(19) . ?
N1 C9 1.5001(19) . ?
N1 B8 1.662(2) . ?
C2 C3 1.506(2) . ?
C3 O3 1.2027(19) . ?
C3 O4 1.334(2) . ?
O4 B8 1.462(2) . ?
C5 C6 1.513(2) . ?
C6 O6 1.2025(18) . ?
C6 O7 1.3272(19) . ?
O7 B8 1.486(2) . ?
B8 C21 1.581(2) . ?
C9 C10 1.520(2) . ?
C10 C11 1.508(2) . ?
C11 O12 1.4361(18) . ?
O12 C13 1.3564(18) . ?
C13 C18 1.390(2) . ?
C13 C14 1.398(2) . ?
C14 C15 1.388(2) . ?
C14 C19 1.441(3) . ?
C15 C16 1.380(3) . ?
C16 C17 1.376(3) . ?
C17 C18 1.389(2) . ?
C19 N20 1.142(2) . ?
C21 C26 1.392(2) . ?
C21 C22 1.394(2) . ?
C22 C23 1.383(2) . ?
C23 C24 1.374(3) . ?
C24 C25 1.370(3) . ?
C25 C26 1.388(3) . ?
